data_7216872
loop_
_publ_author_name
'Atkinson, Robert S.'
'Meades, Christopher K.'

_publ_section_title
;
 Aziridination of cyclic dienes with enantiopure
 3-acetoxyaminoquinazolin-4(3H)-ones
;
_journal_issue 13
_journal_name_full 'Journal of the Chemical Society, Perkin Transactions 1'
_journal_page_first 1518
_journal_paper_doi 10.1039/b102592a
_journal_year 2001
_chemical_formula_sum 'C15 H12 F3 N3 O'
_chemical_formula_weight 307.28
_chemical_name_systematic
; 
? 
;
_space_group_IT_number 15
_symmetry_cell_setting monoclinic
_symmetry_space_group_name_Hall '-C 2yc'
_symmetry_space_group_name_H-M 'C 1 2/c 1'
_atom_sites_solution_hydrogens geom
_atom_sites_solution_primary direct
_atom_sites_solution_secondary difmap
_audit_creation_method SHELXL
_cell_angle_alpha 90.00
_cell_angle_beta 105.890(10)
_cell_angle_gamma 90.00
_cell_formula_units_Z 8
_cell_length_a 24.012(3)
_cell_length_b 7.6090(10)
_cell_length_c 15.758(2)
_cell_measurement_reflns_used 31
_cell_measurement_temperature 200(2)
_cell_measurement_theta_max 12.47
_cell_measurement_theta_min 5.11
_cell_volume 2769.1(6)
_computing_cell_refinement 'XSCANS (Fait, 1991)'
_computing_data_collection 'XSCANS (Fait, 1991)'
_computing_data_reduction 'XSCANS (Fait, 1991)'
_computing_molecular_graphics 'SHELXL-93 (Sheldrick, 1993)'
_computing_publication_material 'SHELXL-93 (Sheldrick, 1993)'
_computing_structure_refinement 'SHELXL-93 (Sheldrick, 1993)'
_computing_structure_solution 'SHELXS-86 (Sheldrick, 1990)'
_diffrn_ambient_temperature 200(2)
_diffrn_measurement_device 'Bruker P4'
_diffrn_measurement_method 'omega scan'
_diffrn_radiation_monochromator graphite
_diffrn_radiation_source 'fine-focus sealed tube'
_diffrn_radiation_type MoK\a
_diffrn_radiation_wavelength 0.71073
_diffrn_reflns_av_R_equivalents 0.0169
_diffrn_reflns_av_sigmaI/netI 0.0235
_diffrn_reflns_limit_h_max 10
_diffrn_reflns_limit_h_min 0
_diffrn_reflns_limit_k_max 9
_diffrn_reflns_limit_k_min -1
_diffrn_reflns_limit_l_max 18
_diffrn_reflns_limit_l_min -18
_diffrn_reflns_number 1237
_diffrn_reflns_theta_max 24.97
_diffrn_reflns_theta_min 2.69
_diffrn_standards_decay_% <1
_diffrn_standards_interval_count 100
_diffrn_standards_number 3
_exptl_absorpt_coefficient_mu 0.123
_exptl_absorpt_correction_type 'not applied'
_exptl_crystal_colour colourless
_exptl_crystal_density_diffrn 1.474
_exptl_crystal_description block
_exptl_crystal_F_000 1264
_exptl_crystal_size_max 0.49
_exptl_crystal_size_mid 0.21
_exptl_crystal_size_min 0.20
_refine_diff_density_max 0.268
_refine_diff_density_min -0.230
_refine_diff_density_rms 0.060
_refine_ls_extinction_coef 0.0029(13)
_refine_ls_extinction_expression Fc^*^=kFc[1+0.001xFc^2^\l^3^/sin(2\q)]^-1/4^
_refine_ls_extinction_method SHELXL
_refine_ls_goodness_of_fit_all 1.078
_refine_ls_goodness_of_fit_obs 1.135
_refine_ls_matrix_type full
_refine_ls_number_parameters 145
_refine_ls_number_reflns 1037
_refine_ls_number_restraints 0
_refine_ls_restrained_S_all 1.097
_refine_ls_restrained_S_obs 1.135
_refine_ls_R_factor_all 0.0880
_refine_ls_R_factor_obs 0.0704
_refine_ls_shift/esd_max -0.008
_refine_ls_shift/esd_mean 0.002
_refine_ls_structure_factor_coef Fsqd
_refine_ls_weighting_details 'w=1/[\s^2^(Fo^2^)+(0.1369P)^2^+11.5439P] where P=(Fo^2^+2Fc^2^)/3'
_refine_ls_weighting_scheme calc
_refine_ls_wR_factor_all 0.2323
_refine_ls_wR_factor_obs 0.2078
_reflns_number_observed 808
_reflns_number_total 1038
_reflns_observed_criterion >2sigma(I)
_cod_data_source_file b102592a.txt
_cod_data_source_block 21
_cod_depositor_comments
;
The following automatic conversions were performed:

'_refine_ls_weighting_scheme' value 'calc
w=1/[\s^2^(Fo^2^)+(0.1369P)^2^+11.5439P] where P=(Fo^2^+2Fc^2^)/3'
was changed to 'calc'. New tag '_refine_ls_weighting_details' was
created. The value of the new tag was set to
'w=1/[\s^2^(Fo^2^)+(0.1369P)^2^+11.5439P] where P=(Fo^2^+2Fc^2^)/3'.

Automatic conversion script
Id: cif_fix_values 3143 2015-03-26 13:38:13Z robertas 
;
_cod_original_sg_symbol_H-M C2/c
_cod_database_code 7216872

loop_
_symmetry_equiv_pos_as_xyz
'x, y, z'
'-x, y, -z+1/2'
'x+1/2, y+1/2, z'
'-x+1/2, y+1/2, -z+1/2'
'-x, -y, -z'
'x, -y, z-1/2'
'-x+1/2, -y+1/2, -z'
'x+1/2, -y+1/2, z-1/2'

loop_
_atom_site_aniso_label
_atom_site_aniso_U_11
_atom_site_aniso_U_22
_atom_site_aniso_U_33
_atom_site_aniso_U_23
_atom_site_aniso_U_13
_atom_site_aniso_U_12
F1 0.139(10) 0.042(2) 0.035(2) -0.005(2) 0.005(3) -0.021(3)
F2 0.121(12) 0.066(3) 0.058(3) -0.001(2) 0.014(4) -0.009(4)
F3 0.142(11) 0.054(3) 0.053(2) 0.018(2) 0.001(3) -0.024(3)
O1 0.079(12) 0.052(3) 0.050(3) 0.019(2) -0.007(4) -0.012(4)
C11 0.164(21) 0.032(4) 0.037(3) 0.003(3) 0.003(6) -0.005(7)
C12 0.052(17) 0.049(4) 0.034(3) 0.011(3) -0.003(5) 0.002(5)
C13 0.149(23) 0.033(4) 0.044(4) 0.010(3) 0.000(6) -0.021(6)
C14 0.151(24) 0.048(5) 0.069(5) 0.005(4) -0.013(8) -0.015(8)
C15 0.155(26) 0.088(7) 0.080(6) 0.023(6) -0.006(9) -0.021(9)
C16 0.110(41) 0.057(6) 0.087(7) -0.010(5) -0.032(13) -0.026(12)
C17 0.135(38) 0.055(5) 0.037(4) 0.006(3) 0.013(9) -0.028(11)

loop_
_atom_site_label
_atom_site_type_symbol
_atom_site_fract_x
_atom_site_fract_y
_atom_site_fract_z
_atom_site_U_iso_or_equiv
_atom_site_thermal_displace_type
_atom_site_occupancy
_atom_site_calc_flag
_atom_site_refinement_flags
F1 F 0.1002(3) -0.1170(5) 0.2104(2) 0.076(3) Uani 1 d .
F2 F 0.0681(4) 0.0262(7) 0.3032(3) 0.084(4) Uani 1 d .
F3 F 0.1109(3) -0.2177(5) 0.3397(3) 0.088(4) Uani 1 d .
O1 O 0.2425(4) 0.3810(6) 0.2675(3) 0.065(4) Uani 1 d .
N1 N 0.2036(4) -0.0414(7) 0.3996(3) 0.0376(15) Uiso 1 d .
N2 N 0.1312(4) 0.2203(6) 0.2143(3) 0.0349(15) Uiso 1 d .
N3 N 0.1794(4) 0.1719(6) 0.2857(3) 0.0354(14) Uiso 1 d .
C2 C 0.1687(5) 0.0234(8) 0.3298(4) 0.033(2) Uiso 1 d .
C4 C 0.2333(5) 0.2590(8) 0.3096(4) 0.041(2) Uiso 1 d .
C5 C 0.2708(5) 0.1921(8) 0.3915(4) 0.041(2) Uiso 1 d .
C6 C 0.3242(5) 0.2771(9) 0.4282(4) 0.047(2) Uiso 1 d .
H6A H 0.3349(5) 0.3721(9) 0.3990(4) 0.057 Uiso 1 calc R
C7 C 0.3604(6) 0.2206(9) 0.5067(4) 0.052(2) Uiso 1 d .
H7A H 0.3950(6) 0.2784(9) 0.5320(4) 0.062 Uiso 1 calc R
C8 C 0.3440(5) 0.0743(9) 0.5478(5) 0.050(2) Uiso 1 d .
H8A H 0.3688(5) 0.0350(9) 0.6007(5) 0.060 Uiso 1 calc R
C9 C 0.2938(5) -0.0119(9) 0.5139(4) 0.045(2) Uiso 1 d .
H9A H 0.2847(5) -0.1096(9) 0.5429(4) 0.054 Uiso 1 calc R
C10 C 0.2550(5) 0.0465(8) 0.4340(4) 0.037(2) Uiso 1 d .
C11 C 0.1085(7) -0.0708(10) 0.2952(4) 0.082(7) Uani 1 d .
C12 C 0.1411(6) 0.2766(8) 0.1289(4) 0.048(5) Uani 1 d .
H12A H 0.1814(6) 0.2817(8) 0.1263(4) 0.057 Uiso 1 calc R
C13 C 0.1233(7) 0.4072(9) 0.1864(5) 0.081(7) Uani 1 d .
H13A H 0.1526(7) 0.4911(9) 0.2180(5) 0.097 Uiso 1 calc R
C14 C 0.0607(8) 0.4697(11) 0.1592(6) 0.098(8) Uani 1 d .
H14A H 0.0489(8) 0.4964(11) 0.2119(6) 0.117 Uiso 1 calc R
H14B H 0.0584(8) 0.5776(11) 0.1256(6) 0.117 Uiso 1 calc R
C15 C 0.0204(7) 0.3427(14) 0.1065(6) 0.115(8) Uani 1 d .
H15A H 0.0080(7) 0.2655(14) 0.1469(6) 0.138 Uiso 1 calc R
H15B H -0.0136(7) 0.4067(14) 0.0734(6) 0.138 Uiso 1 calc R
C16 C 0.0396(10) 0.2334(17) 0.0449(9) 0.096(15) Uani 1 d .
H16A H 0.0122(10) 0.1737(17) 0.0014(9) 0.116 Uiso 1 calc R
C17 C 0.0976(9) 0.2149(15) 0.0488(6) 0.078(13) Uani 1 d .
H17A H 0.1088(9) 0.1650(15) 0.0022(6) 0.093 Uiso 1 calc R

loop_
_atom_type_symbol
_atom_type_description
_atom_type_scat_dispersion_real
_atom_type_scat_dispersion_imag
_atom_type_scat_source
C C 0.0033 0.0016 'International Tables Vol C Tables 4.2.6.8 and 6.1.1.4'
H H 0.0000 0.0000 'International Tables Vol C Tables 4.2.6.8 and 6.1.1.4'
N N 0.0061 0.0033 'International Tables Vol C Tables 4.2.6.8 and 6.1.1.4'
O O 0.0106 0.0060 'International Tables Vol C Tables 4.2.6.8 and 6.1.1.4'
F F 0.0171 0.0103 'International Tables Vol C Tables 4.2.6.8 and 6.1.1.4'

loop_
_geom_angle_atom_site_label_1
_geom_angle_atom_site_label_2
_geom_angle_atom_site_label_3
_geom_angle
C2 N1 C10 117.0(7)
N3 N2 C13 119.5(7)
N3 N2 C12 119.4(9)
C13 N2 C12 59.9(5)
C2 N3 C4 122.0(7)
C2 N3 N2 112.7(8)
C4 N3 N2 125.3(5)
N1 C2 N3 125.2(9)
N1 C2 C11 116.3(7)
N3 C2 C11 118.4(7)
O1 C4 N3 120.9(8)
O1 C4 C5 127.0(10)
N3 C4 C5 112.0(7)
C10 C5 C6 120.1(7)
C10 C5 C4 121.3(9)
C6 C5 C4 118.5(7)
C7 C6 C5 120.4(8)
C6 C7 C8 118.6(10)
C9 C8 C7 122.5(8)
C8 C9 C10 120.0(7)
N1 C10 C5 121.9(6)
N1 C10 C9 119.8(7)
C5 C10 C9 118.3(8)
F2 C11 F3 111.8(12)
F2 C11 F1 110.3(9)
F3 C11 F1 106.4(6)
F2 C11 C2 111.2(7)
F3 C11 C2 107.5(9)
F1 C11 C2 109.6(11)
C17 C12 C13 118.6(12)
C17 C12 N2 115.3(10)
C13 C12 N2 59.8(5)
N2 C13 C12 60.3(5)
N2 C13 C14 114.8(11)
C12 C13 C14 117.7(8)
C15 C14 C13 113.9(10)
C16 C15 C14 118.6(16)
C17 C16 C15 122.1(15)
C16 C17 C12 118.2(14)

loop_
_geom_bond_atom_site_label_1
_geom_bond_atom_site_label_2
_geom_bond_distance
F1 C11 1.344(8)
F2 C11 1.253(15)
F3 C11 1.312(8)
O1 C4 1.197(8)
N1 C2 1.284(9)
N1 C10 1.378(12)
N2 N3 1.424(9)
N2 C13 1.485(9)
N2 C12 1.493(10)
N3 C2 1.386(9)
N3 C4 1.411(13)
C2 C11 1.57(2)
C4 C5 1.449(11)
C5 C10 1.399(10)
C5 C6 1.410(15)
C6 C7 1.372(11)
C7 C8 1.397(11)
C8 C9 1.348(14)
C9 C10 1.418(10)
C12 C17 1.478(15)
C12 C13 1.486(13)
C13 C14 1.52(2)
C14 C15 1.46(2)
C15 C16 1.45(2)
C16 C17 1.38(3)
